data_1549872
loop_
_publ_author_name
'Dziuk, B\/la\.zej'
'Jezuita, Anna'

_publ_section_title
;
 2,2'-Bipyridin-1-ium hemioxalate oxalic acid monohydrate
;
_journal_coeditor_code BT4073
_journal_issue 8
_journal_name_full IUCrData
_journal_page_first x181219
_journal_paper_doi 10.1107/S2414314618012191
_journal_volume 3
_journal_year 2018
_chemical_formula_iupac 'C10 H9 N2 +, 0.5C2 O4 2-, C2 H2 O4, H2 O'
_chemical_formula_moiety 'C10 H9 N2 +, 0.5(C2 O4 2-), C2 H2 O4, H2 O'
_chemical_formula_sum 'C13 H13 N2 O7'
_chemical_formula_weight 309.25
_chemical_name_common '2,2'-Bipyridinium oxalate monohydrate'
_chemical_name_systematic
;
2,2'-Bipyridin-1-ium hemioxalate oxalic acid monohydrate
;
_space_group_crystal_system triclinic
_space_group_IT_number 2
_space_group_name_Hall '-P 1'
_space_group_name_H-M_alt 'P -1'
_symmetry_space_group_name_Hall '-P 1'
_symmetry_space_group_name_H-M 'P -1'
_atom_sites_solution_hydrogens difmap
_audit_creation_method SHELXL-2014/7
_cell_angle_alpha 85.545(5)
_cell_angle_beta 86.177(5)
_cell_angle_gamma 75.248(5)
_cell_formula_units_Z 2
_cell_length_a 7.2618(4)
_cell_length_b 8.9419(6)
_cell_length_c 11.0001(7)
_cell_measurement_reflns_used 4712
_cell_measurement_temperature 293(2)
_cell_measurement_theta_max 25.996
_cell_measurement_theta_min 3.096
_cell_volume 687.84(8)
_computing_cell_refinement
;
CrysAlisCCD (Oxford Diffraction, 2008)
;
_computing_data_collection
;
CrysAlisCCD (Oxford Diffraction, 2008)
;
_computing_data_reduction
;
CrysAlisCCD (Oxford Diffraction, 2008)
;
_computing_molecular_graphics
;
SHELXTL (Sheldrick, 2008)
;
_computing_publication_material
;
SHELXL2014 (Sheldrick, 2015b)
;
_computing_structure_refinement
;
SHELXL2014 (Sheldrick, 2015b)
;
_computing_structure_solution
;
SHELXS2014 (Sheldrick, 2015a)
;
_diffrn_ambient_temperature 293(2)
_diffrn_detector_area_resol_mean '1024 x 1024 with blocks 2 x 2'
_diffrn_measured_fraction_theta_full 0.990
_diffrn_measured_fraction_theta_max 0.986
_diffrn_measurement_device_type 'Oxford Diffraction Xcalibur'
_diffrn_measurement_method \w-scan
_diffrn_radiation_type MoK\a
_diffrn_radiation_wavelength 0.71073
_diffrn_reflns_av_R_equivalents 0.0155
_diffrn_reflns_limit_h_max 8
_diffrn_reflns_limit_h_min -8
_diffrn_reflns_limit_k_max 11
_diffrn_reflns_limit_k_min -9
_diffrn_reflns_limit_l_max 13
_diffrn_reflns_limit_l_min -13
_diffrn_reflns_number 4712
_diffrn_reflns_theta_full 25.242
_diffrn_reflns_theta_max 25.996
_diffrn_reflns_theta_min 3.096
_diffrn_standards_decay_% 0
_diffrn_standards_interval_count 0
_diffrn_standards_interval_time 0
_diffrn_standards_number 0
_exptl_absorpt_coefficient_mu 0.123
_exptl_absorpt_correction_type none
_exptl_crystal_colour pink
_exptl_crystal_density_diffrn 1.493
_exptl_crystal_density_method 'not measured'
_exptl_crystal_description plate
_exptl_crystal_F_000 322
_exptl_crystal_size_max 0.4
_exptl_crystal_size_mid 0.35
_exptl_crystal_size_min 0.3
_refine_diff_density_max 0.160
_refine_diff_density_min -0.155
_refine_ls_extinction_coef 0.138(7)
_refine_ls_extinction_expression Fc^*^=kFc[1+0.001xFc^2^\l^3^/sin(2\q)]^-1/4^
_refine_ls_extinction_method
;
SHELXL2014 (Sheldrick, 2015b)
;
_refine_ls_goodness_of_fit_ref 1.040
_refine_ls_hydrogen_treatment constr
_refine_ls_matrix_type full
_refine_ls_number_parameters 200
_refine_ls_number_reflns 2648
_refine_ls_number_restraints 0
_refine_ls_restrained_S_all 1.040
_refine_ls_R_factor_all 0.0434
_refine_ls_R_factor_gt 0.0322
_refine_ls_shift/su_max 0.000
_refine_ls_shift/su_mean 0.000
_refine_ls_structure_factor_coef Fsqd
_refine_ls_weighting_details 'w=1/[\s^2^(Fo^2^)+(0.0510P)^2^] where P=(Fo^2^+2Fc^2^)/3'
_refine_ls_weighting_scheme calc
_refine_ls_wR_factor_gt 0.0857
_refine_ls_wR_factor_ref 0.0889
_reflns_number_gt 2054
_reflns_number_total 2648
_reflns_threshold_expression 'I > 2\s(I)'
_cod_data_source_file bt4073sup1.cif
_cod_data_source_block I
_cod_database_code 1549872
_shelx_space_group_comment
;
The symmetry employed for this shelxl refinement is uniquely defined
by the following loop, which should always be used as a source of
symmetry information in preference to the above space-group names.
They are only intended as comments.
;

loop_
_space_group_symop_operation_xyz
'x, y, z'
'-x, -y, -z'

loop_
_atom_site_type_symbol
_atom_site_label
_atom_site_fract_x
_atom_site_fract_y
_atom_site_fract_z
_atom_site_U_iso_or_equiv
_atom_site_adp_type
_atom_site_calc_flag
_atom_site_occupancy
O O1 0.49365(11) 0.08583(10) 0.85141(7) 0.0386(2) Uani d 1
N N1 0.27452(14) 0.38740(12) 0.84585(10) 0.0408(3) Uani d 1
H H1 0.3370 0.2997 0.8775 0.049 Uiso calc 1
C C1 0.56889(16) 0.02093(13) 0.94780(10) 0.0294(3) Uani d 1
O O2 0.74212(11) -0.01433(10) 0.96493(8) 0.0465(3) Uani d 1
N N2 0.38268(15) 0.33461(12) 1.07479(10) 0.0406(3) Uani d 1
C C2 0.68092(17) 0.05604(14) 0.56545(11) 0.0349(3) Uani d 1
O O3 0.55452(14) 0.17018(12) 0.54737(8) 0.0594(3) Uani d 1
C C3 0.80116(17) -0.03224(15) 0.46116(10) 0.0339(3) Uani d 1
O O4 0.73101(12) -0.00942(11) 0.67194(7) 0.0470(3) Uani d 1
H H4 0.6457 0.0297 0.7370 0.056 Uiso d 1
C C4 0.21997(17) 0.50713(14) 0.91815(12) 0.0389(3) Uani d 1
C C5 0.11417(19) 0.64602(15) 0.86672(15) 0.0510(4) Uani d 1
H H5 0.0713 0.7310 0.9141 0.061 Uiso calc 1
O O5 0.91375(13) -0.15528(11) 0.47742(8) 0.0506(3) Uani d 1
C C6 0.0722(2) 0.65872(18) 0.74540(17) 0.0589(4) Uani d 1
H H6A 0.0006 0.7522 0.7113 0.071 Uiso calc 1
O O6 0.76264(12) 0.04452(10) 0.35664(7) 0.0453(3) Uani d 1
H H6 0.8398 -0.0028 0.2934 0.054 Uiso d 1
C C7 0.1354(2) 0.53431(19) 0.67463(15) 0.0591(4) Uani d 1
H H7 0.1098 0.5430 0.5923 0.071 Uiso calc 1
O O7 0.94612(12) -0.06711(10) 0.16511(7) 0.0440(3) Uani d 1
H H7A 1.0359 -0.0334 0.1317 0.053 Uiso d 1
H H7B 0.8673 -0.0478 0.0991 0.053 Uiso d 1
C C8 0.2373(2) 0.39662(18) 0.72765(14) 0.0524(4) Uani d 1
H H8 0.2802 0.3104 0.6817 0.063 Uiso calc 1
C C9 0.27939(17) 0.47844(14) 1.04566(12) 0.0377(3) Uani d 1
C C10 0.2316(2) 0.59226(17) 1.12833(15) 0.0546(4) Uani d 1
H H10 0.1623 0.6917 1.1047 0.066 Uiso calc 1
C C11 0.2885(2) 0.5560(2) 1.24680(16) 0.0633(4) Uani d 1
H H11 0.2570 0.6305 1.3043 0.076 Uiso calc 1
C C12 0.3922(2) 0.40849(19) 1.27819(14) 0.0563(4) Uani d 1
H H12 0.4313 0.3805 1.3574 0.068 Uiso calc 1
C C13 0.43656(19) 0.30303(16) 1.18919(13) 0.0481(4) Uani d 1
H H13 0.5086 0.2037 1.2104 0.058 Uiso calc 1

loop_
_atom_site_aniso_label
_atom_site_aniso_U_11
_atom_site_aniso_U_22
_atom_site_aniso_U_33
_atom_site_aniso_U_12
_atom_site_aniso_U_13
_atom_site_aniso_U_23
O1 0.0423(5) 0.0424(5) 0.0235(4) 0.0008(4) 0.0009(4) 0.0047(4)
N1 0.0347(6) 0.0340(6) 0.0480(7) 0.0002(5) -0.0044(5) 0.0057(5)
C1 0.0346(7) 0.0280(6) 0.0231(6) -0.0036(5) 0.0005(5) -0.0022(5)
O2 0.0339(5) 0.0719(7) 0.0328(5) -0.0137(5) -0.0012(4) 0.0040(4)
N2 0.0397(6) 0.0320(6) 0.0479(7) -0.0060(5) -0.0037(5) 0.0025(5)
C2 0.0320(6) 0.0421(7) 0.0286(6) -0.0071(6) -0.0025(5) 0.0027(5)
O3 0.0621(6) 0.0590(7) 0.0374(6) 0.0187(5) 0.0016(5) 0.0013(5)
C3 0.0303(6) 0.0421(8) 0.0287(6) -0.0083(6) -0.0030(5) 0.0007(5)
O4 0.0449(5) 0.0603(6) 0.0252(5) 0.0035(4) 0.0024(4) 0.0038(4)
C4 0.0279(6) 0.0304(7) 0.0561(9) -0.0064(5) 0.0018(6) 0.0043(6)
C5 0.0404(7) 0.0320(8) 0.0755(11) -0.0041(6) -0.0029(7) 0.0109(7)
O5 0.0542(6) 0.0474(6) 0.0384(5) 0.0080(5) -0.0009(4) -0.0006(4)
C6 0.0400(8) 0.0480(10) 0.0833(12) -0.0080(7) -0.0128(8) 0.0285(8)
O6 0.0493(5) 0.0512(6) 0.0265(5) 0.0015(4) 0.0015(4) 0.0022(4)
C7 0.0470(9) 0.0685(11) 0.0592(10) -0.0142(8) -0.0145(7) 0.0217(8)
O7 0.0389(5) 0.0597(6) 0.0311(5) -0.0090(4) 0.0007(4) -0.0025(4)
C8 0.0464(8) 0.0574(9) 0.0501(9) -0.0077(7) -0.0067(7) 0.0024(7)
C9 0.0296(6) 0.0324(7) 0.0507(8) -0.0092(5) 0.0029(5) 0.0001(6)
C10 0.0519(9) 0.0371(8) 0.0727(11) -0.0077(7) 0.0052(8) -0.0087(7)
C11 0.0676(10) 0.0655(11) 0.0637(11) -0.0268(9) 0.0104(8) -0.0241(8)
C12 0.0579(9) 0.0687(11) 0.0495(9) -0.0289(8) -0.0027(7) -0.0048(8)
C13 0.0468(8) 0.0463(8) 0.0518(9) -0.0137(7) -0.0076(7) 0.0051(7)

loop_
_atom_type_symbol
_atom_type_description
_atom_type_scat_dispersion_real
_atom_type_scat_dispersion_imag
_atom_type_scat_source
C C 0.0033 0.0016 'International Tables Vol C Tables 4.2.6.8 and 6.1.1.4'
H H 0.0000 0.0000 'International Tables Vol C Tables 4.2.6.8 and 6.1.1.4'
O O 0.0106 0.0060 'International Tables Vol C Tables 4.2.6.8 and 6.1.1.4'
N N 0.0061 0.0033 'International Tables Vol C Tables 4.2.6.8 and 6.1.1.4'

loop_
_geom_angle_atom_site_label_1
_geom_angle_atom_site_label_2
_geom_angle_atom_site_label_3
_geom_angle_site_symmetry_3
_geom_angle
C8 N1 C4 . 123.91(11)
C8 N1 H1 . 118.0
C4 N1 H1 . 118.0
O2 C1 O1 . 125.34(10)
O2 C1 C1 2_657 118.21(12)
O1 C1 C1 2_657 116.44(12)
C13 N2 C9 . 117.25(12)
O3 C2 O4 . 125.59(12)
O3 C2 C3 . 122.43(11)
O4 C2 C3 . 111.97(10)
O5 C3 O6 . 126.36(12)
O5 C3 C2 . 122.97(11)
O6 C3 C2 . 110.67(11)
C2 O4 H4 . 114.2
N1 C4 C5 . 117.27(13)
N1 C4 C9 . 116.89(11)
C5 C4 C9 . 125.84(13)
C6 C5 C4 . 120.14(15)
C6 C5 H5 . 119.9
C4 C5 H5 . 119.9
C7 C6 C5 . 120.36(13)
C7 C6 H6A . 119.8
C5 C6 H6A . 119.8
C3 O6 H6 . 112.1
C6 C7 C8 . 118.73(15)
C6 C7 H7 . 120.6
C8 C7 H7 . 120.6
H7A O7 H7B . 98.0
N1 C8 C7 . 119.56(14)
N1 C8 H8 . 120.2
C7 C8 H8 . 120.2
N2 C9 C10 . 122.62(13)
N2 C9 C4 . 115.25(12)
C10 C9 C4 . 122.13(12)
C9 C10 C11 . 118.92(14)
C9 C10 H10 . 120.5
C11 C10 H10 . 120.5
C12 C11 C10 . 118.99(14)
C12 C11 H11 . 120.5
C10 C11 H11 . 120.5
C11 C12 C13 . 118.18(15)
C11 C12 H12 . 120.9
C13 C12 H12 . 120.9
N2 C13 C12 . 124.03(13)
N2 C13 H13 . 118.0
C12 C13 H13 . 118.0

loop_
_geom_bond_atom_site_label_1
_geom_bond_atom_site_label_2
_geom_bond_site_symmetry_2
_geom_bond_distance
O1 C1 . 1.2569(13)
N1 C8 . 1.3375(17)
N1 C4 . 1.3453(17)
N1 H1 . 0.8600
C1 O2 . 1.2401(13)
C1 C1 2_657 1.559(2)
N2 C13 . 1.3306(16)
N2 C9 . 1.3402(15)
C2 O3 . 1.1997(14)
C2 O4 . 1.2996(13)
C2 C3 . 1.5355(18)
C3 O5 . 1.2007(14)
C3 O6 . 1.3014(13)
O4 H4 . 0.9417
C4 C5 . 1.3841(17)
C4 C9 . 1.4791(19)
C5 C6 . 1.378(2)
C5 H5 . 0.9300
C6 C7 . 1.371(2)
C6 H6A . 0.9300
O6 H6 . 0.9224
C7 C8 . 1.3733(19)
C7 H7 . 0.9300
O7 H7A . 0.8379
O7 H7B . 0.9327
C8 H8 . 0.9300
C9 C10 . 1.380(2)
C10 C11 . 1.383(2)
C10 H10 . 0.9300
C11 C12 . 1.373(2)
C11 H11 . 0.9300
C12 C13 . 1.378(2)
C12 H12 . 0.9300
C13 H13 . 0.9300

loop_
_geom_hbond_atom_site_label_D
_geom_hbond_atom_site_label_H
_geom_hbond_atom_site_label_A
_geom_hbond_site_symmetry_A
_geom_hbond_distance_DH
_geom_hbond_distance_HA
_geom_hbond_distance_DA
_geom_hbond_angle_DHA
O7 H7A O2 2_756 0.84 1.99 2.8192(12) 170.0
N1 H1 O1 . 0.86 1.99 2.7586(13) 147.9
O4 H4 O1 . 0.94 1.64 2.5795(11) 176.0
O4 H4 O2 . 0.94 2.62 3.2259(12) 122.4
O6 H6 O7 . 0.92 1.63 2.5467(11) 169.4
O7 H7B O2 1_554 0.93 1.75 2.6802(12) 173.7
C8 H8 O3 . 0.93 2.52 3.3132(18) 143.5
C10 H10 O7 1_466 0.93 2.43 3.2562(17) 147.6
C13 H13 O6 1_556 0.93 2.59 3.3876(16) 143.8

_cod_database_fobs_code 1549872
